data_1526692
loop_
_publ_author_name
'Stepien-Damm, Yu.'
'Kaczorowski, D.'
'Wochowski, K.'

_publ_section_title
;
 Crystal structure of U2 Ni12 As7
;
_journal_name_full 'Journal of Alloys Compd.'
_journal_page_first 4
_journal_page_last 6
_journal_volume 315
_journal_year 2001
_chemical_formula_sum 'As7 Ni12 U2'
_chemical_name_systematic 'U2 Ni12 As7'
_space_group_IT_number 174
_symmetry_space_group_name_Hall 'P -6'
_symmetry_space_group_name_H-M 'P -6'
_cell_angle_alpha 90
_cell_angle_beta 90
_cell_angle_gamma 120
_cell_formula_units_Z 1
_cell_length_a 9.378
_cell_length_b 9.378
_cell_length_c 3.838
_cell_volume 292.318
_citation_journal_id_ASTM JALCEU
_cod_data_source_file Stepien-Damm_JALCEU_2001_1163.cif
_cod_data_source_block As7Ni12U2
_cod_original_cell_volume 292.3184
_cod_database_code 1526692

loop_
_symmetry_equiv_pos_as_xyz
x,y,z
-x+y,-x,-z
-y,x-y,z
x,y,-z
-x+y,-x,z
-y,x-y,-z

loop_
_atom_site_label
_atom_site_type_symbol
_atom_site_fract_x
_atom_site_fract_y
_atom_site_fract_z
_atom_site_occupancy
_atom_site_U_iso_or_equiv
As2 As 0.1098 0.4042 0 1 0.0
U2 U 0.6667 0.3333 0 1 0.0
Ni2 Ni 0.1515 0.2805 0 1 0.0
U1 U 0.3333 0.6667 0.5 1 0.0
Ni4 Ni 0.2103 0.0968 0.5 1 0.0
As3 As 0 0 0 1 0.0
Ni1 Ni 0.438 0.0546 0 1 0.0
Ni3 Ni 0.3827 0.4293 0.5 1 0.0
As1 As 0.4025 0.286 0.5 1 0.0
